data_1546765
loop_
_publ_author_name
'Liao, Hongze'
'Leng, Wei-Lin'
'Le Mai Hoang, Kim'
'Yao, Hui'
'He, Jingxi'
'Voo, Amanda Ying Hui'
'Liu, Xue-Wei'

_publ_section_title
;
 Asymmetric syntheses of 8-oxabicyclo[3,2,1]octane and
 11-oxatricyclo[5.3.1.0]undecane from glycals
;
_journal_name_full 'Chem. Sci.'
_journal_paper_doi 10.1039/C7SC02625K
_journal_year 2017
_chemical_absolute_configuration ad
_chemical_formula_sum 'C27 H28 N4 O7'
_chemical_formula_weight 520.53
_space_group_crystal_system orthorhombic
_space_group_IT_number 19
_space_group_name_Hall 'P 2ac 2ab'
_space_group_name_H-M_alt 'P 21 21 21'
_symmetry_space_group_name_Hall 'P 2ac 2ab'
_symmetry_space_group_name_H-M 'P 21 21 21'
_atom_sites_solution_hydrogens mixed
_audit_update_record
;
2016-12-05 deposited with the CCDC.
2017-07-31 downloaded from the CCDC.
;
_cell_angle_alpha 90
_cell_angle_beta 90
_cell_angle_gamma 90
_cell_formula_units_Z 4
_cell_length_a 5.5338(6)
_cell_length_b 16.6117(17)
_cell_length_c 26.533(3)
_cell_measurement_reflns_used 9482
_cell_measurement_temperature 103.(2)
_cell_measurement_theta_max 67.1449
_cell_measurement_theta_min 2.6600
_cell_volume 2439.1(5)
_computing_cell_refinement 'SAINT V8.37A (Bruker AXS Inc., 2015)'
_computing_data_collection 'APEX3 (Bruker AXS Inc., 2016)'
_computing_data_reduction 'SAINT V8.37A (Bruker AXS Inc., 2015)'
_computing_molecular_graphics 'XP (Bruker AXS Inc., 2016)'
_computing_publication_material 'APEX3 (Bruker AXS Inc., 2016)'
_computing_structure_refinement 'SHELXL-2014/7 (Sheldrick, 2014)'
_computing_structure_solution 'XT, VERSION 2014/5'
_diffrn_ambient_temperature 103.(2)
_diffrn_detector_area_resol_mean 8.3333
_diffrn_measured_fraction_theta_full 0.980
_diffrn_measured_fraction_theta_max 0.980
_diffrn_measurement_device_type 'CCD area detector'
_diffrn_measurement_method 'phi and omega scans'
_diffrn_radiation_monochromator 'Multilayer Mirror'
_diffrn_radiation_type CuK\a
_diffrn_radiation_wavelength 1.54178
_diffrn_reflns_av_unetI/netI 0.0395
_diffrn_reflns_number 4341
_diffrn_reflns_theta_full 68.25
_diffrn_reflns_theta_max 68.25
_diffrn_reflns_theta_min 3.14
_diffrn_source 'Incoatec Microfocus Source'
_diffrn_source_type 'Bruker Kappa Duo APEX2'
_exptl_absorpt_coefficient_mu 0.864
_exptl_absorpt_correction_T_max 0.92
_exptl_absorpt_correction_T_min 0.73
_exptl_absorpt_correction_type multi-scan
_exptl_absorpt_process_details
;
SADABS-2016/2 - Bruker AXS area detector scaling and absorption correction
;
_exptl_crystal_colour yellow
_exptl_crystal_density_diffrn 1.418
_exptl_crystal_density_method 'not measured'
_exptl_crystal_description block
_exptl_crystal_F_000 1096
_exptl_crystal_size_max 0.200
_exptl_crystal_size_mid 0.120
_exptl_crystal_size_min 0.100
_refine_diff_density_max 0.265
_refine_diff_density_min -0.256
_refine_ls_abs_structure_details
;

Flack x determined using 1677 quotients [(I+)-(I-)]/[(I+)+(I-)]
(Parsons, Flack and Wagner, Acta Cryst. B69 (2013) 249-259).
;
_refine_ls_abs_structure_Flack -0.09(10)
_refine_ls_extinction_coef 0.0042(7)
_refine_ls_extinction_method 'SHELXL-2014/7 (Sheldrick 2014'
_refine_ls_goodness_of_fit_ref 1.088
_refine_ls_hydrogen_treatment mixed
_refine_ls_matrix_type full
_refine_ls_number_parameters 348
_refine_ls_number_reflns 4341
_refine_ls_number_restraints 0
_refine_ls_restrained_S_all 1.088
_refine_ls_R_factor_all 0.0520
_refine_ls_R_factor_gt 0.0471
_refine_ls_shift/su_max 0.000
_refine_ls_shift/su_mean 0.000
_refine_ls_structure_factor_coef Fsqd
_refine_ls_weighting_details 'w=1/[\s^2^(Fo^2^)+(0.0611P)^2^+2.8738P] where P=(Fo^2^+2Fc^2^)/3'
_refine_ls_weighting_scheme calc
_refine_ls_wR_factor_gt 0.1278
_refine_ls_wR_factor_ref 0.1352
_reflns_number_gt 4188
_reflns_number_total 4341
_reflns_threshold_expression 'I > 2\s(I)'
_cod_data_source_file c7sc02625k2.cif
_cod_data_source_block liu45s
_cod_depositor_comments
;
The following automatic conversions were performed:

'_exptl_absorpt_correction_type' value 'Multi-Scan' changed to
'multi-scan' according to
/home/data/users/saulius/crontab/automatic-downloads/rss-feeds/RSC/lib/dictionaries/cif_core.dic
dictionary named 'cif_core.dic' version 2.4.2 from 2011-04-26.

Automatic conversion script
Id: cif_fix_values 4973 2017-02-22 13:04:09Z antanas 
;
_cod_original_cell_volume 2439.1(4)
_cod_database_code 1546765

loop_
_space_group_symop_operation_xyz
'x, y, z'
'-x+1/2, -y, z+1/2'
'-x, y+1/2, -z+1/2'
'x+1/2, -y+1/2, -z'

loop_
_atom_site_type_symbol
_atom_site_label
_atom_site_fract_x
_atom_site_fract_y
_atom_site_fract_z
_atom_site_U_iso_or_equiv
_atom_site_adp_type
_atom_site_calc_flag
_atom_site_refinement_flags_adp
_atom_site_refinement_flags_posn
_atom_site_occupancy
C C1 0.2035(6) 0.4681(2) 0.57680(13) 0.0154(8) Uani d . . 1
C C2 0.3432(7) 0.3879(2) 0.56889(14) 0.0171(7) Uani d . . 1
H H2A 0.4105 0.367 0.6013 0.021 Uiso calc U R 1
C C3 0.1836(7) 0.3267(2) 0.54376(14) 0.0212(8) Uani d . . 1
H H3 0.1048 0.2866 0.5633 0.025 Uiso calc U R 1
C C4 0.1530(7) 0.3286(2) 0.49413(14) 0.0213(8) Uani d . . 1
H H4A 0.0576 0.2882 0.4784 0.026 Uiso calc U R 1
C C5 0.2655(7) 0.3930(2) 0.46238(13) 0.0190(8) Uani d . . 1
H H5A 0.1324 0.4226 0.4448 0.023 Uiso calc U R 1
C C6 0.4026(7) 0.4540(2) 0.49560(13) 0.0165(8) Uani d . . 1
H H6A 0.5165 0.4868 0.4747 0.02 Uiso calc U R 1
C C7 0.2243(7) 0.5091(2) 0.52424(13) 0.0147(7) Uani d . . 1
H H7A 0.0638 0.5103 0.507 0.018 Uiso calc U R 1
C C8 0.3153(7) 0.5949(2) 0.53456(13) 0.0178(8) Uani d . . 1
H H8 0.4122 0.6152 0.5054 0.021 Uiso calc U R 1
C C9 0.1014(7) 0.6504(2) 0.54470(14) 0.0213(8) Uani d . . 1
H H9A 0.0146 0.6604 0.5127 0.026 Uiso calc U R 1
H H9B -0.0118 0.6233 0.568 0.026 Uiso calc U R 1
C C10 0.1765(8) 0.7309(2) 0.56739(16) 0.0250(9) Uani d . . 1
H H10A 0.032 0.7649 0.5727 0.03 Uiso calc U R 1
H H10B 0.2862 0.7594 0.5439 0.03 Uiso calc U R 1
C C11 0.3045(8) 0.7168(2) 0.61747(15) 0.0253(9) Uani d . . 1
H H11A 0.1934 0.6895 0.6412 0.03 Uiso calc U R 1
H H11B 0.3511 0.7692 0.6324 0.03 Uiso calc U R 1
C C12 0.5294(8) 0.6652(2) 0.60960(14) 0.0235(9) Uani d . . 1
H H12A 0.6013 0.6525 0.6428 0.028 Uiso calc U R 1
H H12B 0.6499 0.6965 0.5901 0.028 Uiso calc U R 1
C C13 0.4756(7) 0.5867(2) 0.58171(13) 0.0163(7) Uani d . . 1
H H13 0.6334 0.5629 0.5709 0.02 Uiso calc U R 1
C C14 0.3422(7) 0.5237(2) 0.61186(13) 0.0165(8) Uani d . . 1
C C15 0.4207(8) 0.4037(2) 0.38005(14) 0.0221(8) Uani d . . 1
H H15A 0.49 0.4572 0.3878 0.027 Uiso calc U R 1
H H15B 0.2547 0.4116 0.3671 0.027 Uiso calc U R 1
C C16 0.5731(7) 0.3623(2) 0.34054(14) 0.0202(8) Uani d . . 1
C C17 0.7854(7) 0.3215(2) 0.35253(15) 0.0237(9) Uani d . . 1
H H17 0.8345 0.3171 0.3867 0.028 Uiso calc U R 1
C C18 0.9259(8) 0.2873(3) 0.31479(17) 0.0300(9) Uani d . . 1
H H18 1.0683 0.2583 0.3232 0.036 Uiso calc U R 1
C C19 0.8572(8) 0.2956(3) 0.26457(16) 0.0306(10) Uani d . . 1
H H19 0.9549 0.2733 0.2387 0.037 Uiso calc U R 1
C C20 0.6473(8) 0.3363(3) 0.25231(15) 0.0272(9) Uani d . . 1
H H20 0.6004 0.3416 0.218 0.033 Uiso calc U R 1
C C21 0.5052(8) 0.3693(2) 0.29016(14) 0.0236(9) Uani d . . 1
H H21 0.3604 0.3969 0.2816 0.028 Uiso calc U R 1
C C22 0.2854(7) 0.4462(2) 0.73306(13) 0.0181(8) Uani d . . 1
C C23 0.1433(7) 0.3954(2) 0.76467(13) 0.0177(8) Uani d . . 1
C C24 0.1966(7) 0.3854(2) 0.81571(14) 0.0195(8) Uani d . . 1
H H24 0.0987 0.352 0.8364 0.023 Uiso calc U R 1
C C25 0.3931(8) 0.4247(2) 0.83547(13) 0.0202(8) Uani d . . 1
C C26 0.5401(7) 0.4736(2) 0.80578(14) 0.0202(8) Uani d . . 1
H H26 0.6766 0.4996 0.8201 0.024 Uiso calc U R 1
C C27 0.4869(7) 0.4840(2) 0.75590(14) 0.0195(8) Uani d . . 1
H H27 0.5879 0.5175 0.736 0.023 Uiso calc U R 1
N N1 0.3633(6) 0.52020(19) 0.65989(11) 0.0194(7) Uani d . . 1
N N2 0.2355(6) 0.45917(19) 0.68395(12) 0.0192(7) Uani d . . 1
H H1N 0.104(10) 0.434(3) 0.6690(17) 0.029 Uiso d U . 1
N N3 -0.0665(6) 0.35312(19) 0.74593(11) 0.0205(7) Uani d . . 1
N N4 0.4462(7) 0.4160(2) 0.88891(12) 0.0242(8) Uani d . . 1
O O1 0.5325(5) 0.41099(15) 0.53460(9) 0.0178(6) Uani d . . 1
O O2 -0.0342(5) 0.45713(16) 0.59632(9) 0.0185(6) Uani d . . 1
H H2 -0.1248 0.4394 0.5735 0.028 Uiso calc U R 1
O O3 0.4133(5) 0.35622(15) 0.42473(9) 0.0207(6) Uani d . . 1
O O4 -0.1192(6) 0.35827(19) 0.70068(10) 0.0297(7) Uani d . . 1
O O5 -0.1883(6) 0.31391(17) 0.77583(11) 0.0275(7) Uani d . . 1
O O6 0.3043(6) 0.3781(2) 0.91545(10) 0.0343(8) Uani d . . 1
O O7 0.6299(6) 0.4480(2) 0.90560(11) 0.0355(8) Uani d . . 1

loop_
_atom_site_aniso_label
_atom_site_aniso_U_11
_atom_site_aniso_U_22
_atom_site_aniso_U_33
_atom_site_aniso_U_12
_atom_site_aniso_U_13
_atom_site_aniso_U_23
C1 0.0124(17) 0.0165(18) 0.0173(18) -0.0024(14) 0.0028(14) 0.0025(14)
C2 0.0169(17) 0.0168(17) 0.0176(16) 0.0007(15) 0.0006(15) 0.0035(14)
C3 0.023(2) 0.0168(18) 0.0237(19) 0.0018(16) 0.0047(16) 0.0006(15)
C4 0.022(2) 0.0175(18) 0.0248(19) -0.0025(16) 0.0023(16) -0.0053(15)
C5 0.0166(18) 0.0232(19) 0.0173(17) 0.0027(16) 0.0022(15) -0.0027(15)
C6 0.0175(18) 0.0173(17) 0.0146(17) 0.0004(15) -0.0002(15) 0.0015(14)
C7 0.0166(17) 0.0136(16) 0.0139(17) -0.0002(14) -0.0009(14) 0.0011(14)
C8 0.023(2) 0.0152(18) 0.0148(16) -0.0015(16) 0.0040(15) 0.0031(14)
C9 0.023(2) 0.0186(19) 0.0223(18) 0.0053(16) 0.0020(16) 0.0047(15)
C10 0.024(2) 0.0189(19) 0.032(2) 0.0018(16) 0.0067(18) 0.0000(16)
C11 0.032(2) 0.0193(18) 0.0250(19) -0.0039(18) 0.0122(18) -0.0057(16)
C12 0.028(2) 0.025(2) 0.0172(18) -0.0056(17) 0.0021(16) 0.0010(15)
C13 0.0162(17) 0.0154(17) 0.0173(16) -0.0025(15) 0.0025(14) 0.0012(14)
C14 0.0159(17) 0.0174(18) 0.0162(18) 0.0016(15) 0.0002(15) 0.0028(14)
C15 0.028(2) 0.0194(19) 0.0188(17) 0.0006(17) 0.0033(17) -0.0015(15)
C16 0.0205(19) 0.0167(17) 0.0234(18) -0.0024(15) 0.0029(16) -0.0021(15)
C17 0.021(2) 0.0240(19) 0.027(2) 0.0009(17) -0.0011(16) 0.0011(16)
C18 0.021(2) 0.027(2) 0.042(2) 0.0012(18) 0.0047(19) 0.0010(19)
C19 0.031(2) 0.029(2) 0.032(2) -0.0010(18) 0.0148(19) -0.0081(18)
C20 0.029(2) 0.032(2) 0.0206(19) -0.0074(19) 0.0041(17) -0.0062(16)
C21 0.023(2) 0.025(2) 0.0226(19) -0.0011(16) 0.0011(16) -0.0021(15)
C22 0.0229(19) 0.0153(17) 0.0160(17) 0.0001(15) 0.0015(15) -0.0028(14)
C23 0.0217(19) 0.0131(17) 0.0184(17) -0.0005(15) 0.0020(15) -0.0002(14)
C24 0.026(2) 0.0170(17) 0.0160(17) -0.0012(16) 0.0051(16) 0.0001(14)
C25 0.028(2) 0.0199(18) 0.0132(17) 0.0034(16) -0.0007(16) 0.0005(14)
C26 0.020(2) 0.0201(19) 0.0203(18) -0.0004(16) -0.0001(15) -0.0025(14)
C27 0.0213(19) 0.0189(17) 0.0183(18) -0.0012(16) 0.0011(15) -0.0003(14)
N1 0.0216(16) 0.0201(15) 0.0165(15) -0.0022(14) 0.0031(13) 0.0018(12)
N2 0.0230(17) 0.0195(15) 0.0150(15) -0.0069(14) 0.0001(13) 0.0020(13)
N3 0.0220(17) 0.0207(16) 0.0187(15) -0.0024(14) 0.0016(14) 0.0024(12)
N4 0.0309(19) 0.0274(17) 0.0144(15) -0.0001(16) -0.0009(14) -0.0001(13)
O1 0.0150(13) 0.0199(13) 0.0186(12) 0.0022(11) 0.0029(10) 0.0026(10)
O2 0.0124(13) 0.0258(14) 0.0172(12) -0.0019(11) -0.0008(10) -0.0003(11)
O3 0.0308(15) 0.0167(13) 0.0147(12) 0.0033(12) 0.0026(11) -0.0004(10)
O4 0.0328(16) 0.0388(17) 0.0175(13) -0.0156(14) -0.0037(12) 0.0018(12)
O5 0.0273(16) 0.0300(15) 0.0252(14) -0.0111(13) 0.0040(12) 0.0041(12)
O6 0.0418(19) 0.0451(19) 0.0161(13) -0.0093(16) 0.0055(13) 0.0050(13)
O7 0.0413(19) 0.0447(18) 0.0207(14) -0.0126(16) -0.0086(14) 0.0017(13)

loop_
_atom_type_symbol
_atom_type_description
_atom_type_scat_dispersion_real
_atom_type_scat_dispersion_imag
_atom_type_scat_source
C C 0.0181 0.0091 'International Tables Vol C Tables 4.2.6.8 and 6.1.1.4'
H H 0.0000 0.0000 'International Tables Vol C Tables 4.2.6.8 and 6.1.1.4'
N N 0.0311 0.0180 'International Tables Vol C Tables 4.2.6.8 and 6.1.1.4'
O O 0.0492 0.0322 'International Tables Vol C Tables 4.2.6.8 and 6.1.1.4'

loop_
_geom_angle_atom_site_label_1
_geom_angle_atom_site_label_2
_geom_angle_atom_site_label_3
_geom_angle
O2 C1 C14 108.7(3)
O2 C1 C2 113.5(3)
C14 C1 C2 110.7(3)
O2 C1 C7 116.7(3)
C14 C1 C7 104.2(3)
C2 C1 C7 102.5(3)
O1 C2 C3 109.1(3)
O1 C2 C1 102.6(3)
C3 C2 C1 110.4(3)
C4 C3 C2 119.9(4)
C3 C4 C5 121.5(4)
O3 C5 C4 109.0(3)
O3 C5 C6 113.5(3)
C4 C5 C6 110.6(3)
O1 C6 C5 109.2(3)
O1 C6 C7 104.9(3)
C5 C6 C7 110.8(3)
C8 C7 C6 115.3(3)
C8 C7 C1 105.7(3)
C6 C7 C1 103.2(3)
C9 C8 C7 109.8(3)
C9 C8 C13 111.0(3)
C7 C8 C13 104.5(3)
C10 C9 C8 112.9(3)
C9 C10 C11 109.7(3)
C10 C11 C12 110.2(3)
C11 C12 C13 112.7(3)
C14 C13 C12 115.5(3)
C14 C13 C8 102.2(3)
C12 C13 C8 115.4(3)
N1 C14 C13 120.9(3)
N1 C14 C1 128.9(3)
C13 C14 C1 110.1(3)
O3 C15 C16 110.0(3)
C17 C16 C21 119.2(4)
C17 C16 C15 122.2(4)
C21 C16 C15 118.5(4)
C18 C17 C16 120.4(4)
C17 C18 C19 119.8(4)
C20 C19 C18 120.2(4)
C19 C20 C21 119.9(4)
C20 C21 C16 120.5(4)
N2 C22 C27 120.2(3)
N2 C22 C23 123.3(4)
C27 C22 C23 116.4(3)
C24 C23 C22 121.6(3)
C24 C23 N3 116.5(3)
C22 C23 N3 121.9(3)
C25 C24 C23 118.8(3)
C24 C25 C26 121.6(3)
C24 C25 N4 119.0(3)
C26 C25 N4 119.4(4)
C27 C26 C25 119.7(4)
C26 C27 C22 121.9(4)
C14 N1 N2 116.3(3)
C22 N2 N1 117.1(3)
O5 N3 O4 122.3(3)
O5 N3 C23 118.5(3)
O4 N3 C23 119.3(3)
O6 N4 O7 123.0(3)
O6 N4 C25 118.7(3)
O7 N4 C25 118.3(3)
C2 O1 C6 102.8(3)
C15 O3 C5 111.2(3)

loop_
_geom_bond_atom_site_label_1
_geom_bond_atom_site_label_2
_geom_bond_distance
C1 O2 1.426(4)
C1 C14 1.519(5)
C1 C2 1.555(5)
C1 C7 1.556(5)
C2 O1 1.440(4)
C2 C3 1.503(5)
C3 C4 1.328(5)
C4 C5 1.497(5)
C5 O3 1.429(4)
C5 C6 1.542(5)
C6 O1 1.448(4)
C6 C7 1.545(5)
C7 C8 1.537(5)
C8 C9 1.524(5)
C8 C13 1.540(5)
C9 C10 1.523(6)
C10 C11 1.524(6)
C11 C12 1.526(6)
C12 C13 1.530(5)
C13 C14 1.510(5)
C14 N1 1.281(5)
C15 O3 1.425(4)
C15 C16 1.511(5)
C16 C17 1.393(6)
C16 C21 1.393(5)
C17 C18 1.389(6)
C18 C19 1.393(6)
C19 C20 1.382(6)
C20 C21 1.389(6)
C22 N2 1.349(5)
C22 C27 1.416(5)
C22 C23 1.426(5)
C23 C24 1.396(5)
C23 N3 1.445(5)
C24 C25 1.372(6)
C25 C26 1.394(6)
C25 N4 1.455(5)
C26 C27 1.367(5)
N1 N2 1.391(4)
N3 O5 1.228(4)
N3 O4 1.239(4)
N4 O6 1.229(5)
N4 O7 1.230(5)
